data_2108624
loop_
_publ_author_name
'Foury-Leylekian, Pascale'
'Ilakovac, Vita'
'Fertey, Pierre'
'Baledent, Victor'
'Milat, Ognjen'
'Miyagawa, Kazuya'
'Kanoda, Kazushi'
'Hiramatsu, Takaaki'
'Yoshida, Yukihiro'
'Saito, Gunzi'
'Alemany, Pere'
'Canadell, Enric'
'Tomic, Silvia'
'Pouget, Jean-Paul'

_publ_section_title
;
 New insights into the structural properties of
 \k-(BEDT-TTF)~2~Ag~2~(CN)~3~ spin liquid
;
_journal_issue 4
_journal_name_full 'Acta Crystallographica Section B'
_journal_page_first
;
;
_journal_paper_doi 10.1107/S2052520620005545
_journal_volume 76
_journal_year 2020
_chemical_formula_moiety 'C3 Ag2 N3, 2(C10 H8 S8)'
_chemical_formula_sum 'C23 H16 Ag2 N3 S16'
_chemical_formula_weight 1063.17
_space_group_IT_number 2
_space_group_name_Hall '-P 1'
_space_group_name_H-M_alt 'P -1'
_symmetry_cell_setting triclinic
_symmetry_Int_Tables_number 2
_symmetry_space_group_name_Hall '-P 1'
_symmetry_space_group_name_H-M 'P -1'
_cell_angle_alpha 90.012(2)
_cell_angle_beta 91.364(2)
_cell_angle_gamma 89.9980(10)
_cell_formula_units_Z 2
_cell_length_a 15.0831(3)
_cell_length_b 8.64470(10)
_cell_length_c 13.4755(3)
_cell_measurement_reflns_used 26905
_cell_measurement_temperature 293
_cell_measurement_theta_max 32.04
_cell_measurement_theta_min 2.55
_cell_volume 1756.56(6)
_computing_cell_refinement 'CrysAlisPro 1.171.38.46 (Rigaku OD, 2015)'
_computing_data_collection 'CrysAlisPro 1.171.38.46 (Rigaku OD, 2015)'
_computing_data_reduction 'CrysAlisPro 1.171.38.46 (Rigaku OD, 2015)'
_diffrn_ambient_temperature 293
_diffrn_detector 'CCD plate'
_diffrn_detector_area_resol_mean 10.2930
_diffrn_measured_fraction_theta_full 0.9555
_diffrn_measured_fraction_theta_max 0.78
_diffrn_measurement_device_type 'Xcalibur, Atlas'
_diffrn_measurement_method '\w and \f scans'
_diffrn_radiation_monochromator synchrotron
_diffrn_radiation_probe x-ray
_diffrn_radiation_type synchrotron
_diffrn_radiation_wavelength 0.6717
_diffrn_reflns_av_R_equivalents 0.0485
_diffrn_reflns_av_unetI/netI 0.0793
_diffrn_reflns_limit_h_max 23
_diffrn_reflns_limit_h_min -23
_diffrn_reflns_limit_k_max 13
_diffrn_reflns_limit_k_min -12
_diffrn_reflns_limit_l_max 21
_diffrn_reflns_limit_l_min -21
_diffrn_reflns_number 11624
_diffrn_reflns_reduction_process 'CrysAlisPro 1.171.38.46 (Rigaku OD, 2015)'
_diffrn_reflns_theta_full 24.83
_diffrn_reflns_theta_max 32.39
_diffrn_reflns_theta_min 1.89
_diffrn_source synchrotron
_exptl_absorpt_coefficient_mu 1.746
_exptl_absorpt_correction_T_max 1
_exptl_absorpt_correction_T_min 0.893
_exptl_absorpt_correction_type multi-scan
_exptl_absorpt_process_details
;
CrysAlisPro 1.171.38.46 (Rigaku Oxford Diffraction, 2015)
Empirical absorption correction using spherical harmonics,
 implemented in SCALE3 ABSPACK scaling algorithm.
;
_exptl_crystal_density_diffrn 2.0554
_exptl_crystal_description plate
_exptl_crystal_F_000 1050
_refine_diff_density_max 1.18
_refine_diff_density_min -1.00
_refine_ls_extinction_method none
_refine_ls_goodness_of_fit_gt 2.67
_refine_ls_goodness_of_fit_ref 2.41
_refine_ls_hydrogen_treatment constr
_refine_ls_number_constraints 16
_refine_ls_number_parameters 397
_refine_ls_number_reflns 11624
_refine_ls_number_restraints 2
_refine_ls_R_factor_all 0.0577
_refine_ls_R_factor_gt 0.0470
_refine_ls_shift/su_max 0.0188
_refine_ls_shift/su_mean 0.0014
_refine_ls_structure_factor_coef F
_refine_ls_weighting_details w=1/(\s^2^(F)+0.0001F^2^)
_refine_ls_weighting_scheme sigma
_refine_ls_wR_factor_gt 0.0656
_refine_ls_wR_factor_ref 0.0672
_reflns_number_gt 9553
_reflns_number_total 11624
_reflns_threshold_expression I>3\s(I)
_cod_data_source_file lo5067sup1.cif
_cod_data_source_block 300K
_cod_depositor_comments
;
The following automatic conversions were performed:

data item '_diffrn_radiation_probe' value 'X-ray' was changed to
'x-ray' in accordance with the
/home/data/users/saulius/crontab/automatic-downloads/rss-feeds/IUCr/lib/dictionaries/cif_core.dic
dictionary named 'cif_core.dic' version 2.4.2 last updated on
2011-04-26.

Automatic conversion script
Id: cif_fix_values 7556 2019-12-06 15:28:31Z antanas 
;
_cod_original_formula_sum 'C23 H16 S16 N3 Ag2'
_cod_database_code 2108624

loop_
_space_group_symop_id
_space_group_symop_operation_xyz
1 x,y,z
2 -x,-y,-z

loop_
_atom_site_label
_atom_site_type_symbol
_atom_site_fract_x
_atom_site_fract_y
_atom_site_fract_z
_atom_site_adp_type
_atom_site_U_iso_or_equiv
_atom_site_site_symmetry_multiplicity
_atom_site_occupancy
_atom_site_calc_flag
_atom_site_refinement_flags
_atom_site_disorder_assembly
_atom_site_disorder_group
Ag1 Ag 0.99546(2) 0.26699(4) 0.12664(3) Uani 0.07302(11) 2 1 d . . .
Ag2 Ag 0.00434(3) 0.76684(4) 0.37331(3) Uani 0.07320(11) 2 1 d . . .
S1 S 0.54168(4) 0.02439(9) 0.24304(5) Uani 0.04796(17) 2 1 d . . .
S2 S 0.37442(4) 0.76037(9) 0.37913(4) Uani 0.04685(16) 2 1 d . . .
S3 S 0.62561(4) 0.26073(9) 0.12105(5) Uani 0.04680(17) 2 1 d . . .
S4 S 0.46222(4) 0.26280(9) -0.03083(5) Uani 0.04679(17) 2 1 d . . .
S5 S 0.45825(4) 0.52443(9) 0.25690(4) Uani 0.04804(17) 2 1 d . . .
S6 S 0.53770(4) 0.76260(9) 0.53080(5) Uani 0.04680(17) 2 1 d . . .
S7 S 0.36838(5) 0.03546(11) 0.08980(5) Uani 0.0530(2) 2 1 d . . .
S8 S 0.63179(4) 0.53546(10) 0.41024(5) Uani 0.05274(19) 2 1 d . . .
S9 S 0.78727(4) 0.29263(10) 0.24485(6) Uani 0.0530(2) 2 1 d . . .
S10 S 0.21297(5) 0.79249(10) 0.25541(5) Uani 0.0528(2) 2 1 d . . .
S11 S 0.68686(6) 0.00705(13) 0.39215(6) Uani 0.0656(3) 2 1 d . . .
S12 S 0.31320(7) 0.50780(13) 0.10764(6) Uani 0.0653(3) 2 1 d . . .
S13 S 0.68668(8) 0.83327(15) 0.66493(10) Uani 0.0759(4) 2 1 d . . .
S14 S 0.31288(8) 0.33283(14) -0.16476(10) Uani 0.0762(3) 2 1 d . . .
S15 S 0.19835(7) 0.0649(2) -0.02069(16) Uani 0.0970(6) 2 1 d . . .
S16 S 0.80171(6) 0.56431(19) 0.52176(14) Uani 0.0961(5) 2 1 d . . .
N1 N 1.0203(3) -0.0602(5) 0.2265(4) Uani 0.0858(16) 2 1 d . . .
C2 C 1.0138(3) 0.0537(5) 0.1855(3) Uani 0.0677(12) 2 1 d . . .
C3 C -0.0137(3) 0.5460(6) 0.3110(3) Uani 0.0637(11) 2 1 d . . .
N4 N -0.0218(3) 0.4486(6) 0.2776(4) Uani 0.0844(16) 2 1 d . . .
C5 C 0.9967(3) 0.4474(5) 0.0250(3) Uani 0.0710(12) 2 0.5 d . . .
N5 N 0.9967(3) 0.4474(5) 0.0250(3) Uani 0.0710(12) 2 0.5 d . . .
C6 C 0.0033(3) 0.9475(5) 0.4748(3) Uani 0.0716(12) 2 0.5 d . . .
N6 N 0.0033(3) 0.9475(5) 0.4748(3) Uani 0.0716(12) 2 0.5 d . . .
C7 C 0.53651(15) 0.6446(3) 0.42583(15) Uani 0.0410(5) 2 1 d . . .
C8 C 0.46328(15) 0.1444(3) 0.07394(16) Uani 0.0414(6) 2 1 d . . .
C9 C 0.35162(17) 0.2258(4) -0.0636(2) Uani 0.0475(7) 2 1 d . . .
C10 C 0.68507(15) 0.1996(3) 0.22654(16) Uani 0.0415(6) 2 1 d . . .
C11 C 0.46535(15) 0.6415(3) 0.36166(15) Uani 0.0400(5) 2 1 d . . .
C12 C 0.31490(15) 0.6999(3) 0.27388(15) Uani 0.0410(6) 2 1 d . . .
C13 C 0.64825(17) 0.7272(3) 0.5641(2) Uani 0.0478(7) 2 1 d . . .
C14 C 0.64620(16) 0.0903(3) 0.28279(16) Uani 0.0442(6) 2 1 d . . .
C15 C 0.53485(15) 0.1415(3) 0.13851(15) Uani 0.0397(5) 2 1 d . . .
C16 C 0.35387(17) 0.5908(3) 0.21745(16) Uani 0.0446(6) 2 1 d . . .
C17 C 0.30842(18) 0.1222(4) -0.0088(2) Uani 0.0527(8) 2 1 d . . .
C18 C 0.69177(16) 0.6224(4) 0.5081(2) Uani 0.0519(8) 2 1 d . . .
C19 C 0.1629(2) 0.6768(5) 0.1580(3) Uani 0.0598(10) 2 1 d . . .
C20 C 0.7753(2) 0.1394(5) 0.4244(2) Uani 0.0620(10) 2 1 d . . .
C21 C 0.83717(19) 0.1762(4) 0.3418(2) Uani 0.0585(9) 2 1 d . . .
C22 C 0.2053(4) 0.2549(8) -0.1863(5) Uani 0.103(2) 2 1 d . . .
C23 C 0.2247(2) 0.6397(5) 0.0756(2) Uani 0.0596(10) 2 1 d . . .
C24 C 0.1547(3) 0.2204(7) -0.0945(6) Uani 0.108(3) 2 1 d . . .
C25 C 0.8452(3) 0.7215(7) 0.5947(6) Uani 0.106(2) 2 1 d . . .
C26 C 0.7940(4) 0.7525(7) 0.6882(5) Uani 0.099(2) 2 1 d . . .
H1c19 H 0.140704 0.582428 0.18563 Uiso 0.0718 2 1 d . . .
H2c19 H 0.111436 0.728975 0.131326 Uiso 0.0718 2 1 d . . .
H1c20 H 0.750714 0.233603 0.449511 Uiso 0.0745 2 1 d . . .
H2c20 H 0.808727 0.099628 0.480264 Uiso 0.0745 2 1 d . . .
H1c21 H 0.858967 0.081753 0.31393 Uiso 0.0703 2 1 d . . .
H2c21 H 0.888794 0.227871 0.368462 Uiso 0.0703 2 1 d . . .
H1c22 H 0.171301 0.323867 -0.228089 Uiso 0.1233 2 1 d . . .
H2c22 H 0.20942 0.162877 -0.225742 Uiso 0.1233 2 1 d . . .
H1c23 H 0.249128 0.733826 0.050189 Uiso 0.0715 2 1 d . . .
H2c23 H 0.19126 0.599812 0.019707 Uiso 0.0715 2 1 d . . .
H1c24 H 0.093885 0.199274 -0.112366 Uiso 0.1298 2 1 d . . .
H2c24 H 0.151195 0.312101 -0.054615 Uiso 0.1298 2 1 d . . .
H1c25 H 0.90619 0.701428 0.612145 Uiso 0.1268 2 1 d . . .
H2c25 H 0.846319 0.813536 0.554969 Uiso 0.1268 2 1 d . . .
H1c26 H 0.827745 0.820181 0.73102 Uiso 0.1182 2 1 d . . .
H2c26 H 0.788379 0.658178 0.72512 Uiso 0.1182 2 1 d . . .

loop_
_atom_site_aniso_label
_atom_site_aniso_type_symbol
_atom_site_aniso_U_11
_atom_site_aniso_U_22
_atom_site_aniso_U_33
_atom_site_aniso_U_12
_atom_site_aniso_U_13
_atom_site_aniso_U_23
Ag1 Ag 0.07130(18) 0.06384(19) 0.08336(19) -0.00071(15) -0.01005(14) 0.01488(15)
Ag2 Ag 0.07145(19) 0.06409(20) 0.08349(19) 0.00328(16) -0.00996(15) -0.01224(15)
S1 S 0.0430(3) 0.0565(4) 0.0445(2) -0.0128(3) 0.00222(19) 0.0073(2)
S2 S 0.0410(2) 0.0541(4) 0.0452(2) 0.0111(3) -0.00503(18) -0.0117(2)
S3 S 0.0408(2) 0.0540(4) 0.0454(2) -0.0107(3) -0.00502(18) 0.0122(2)
S4 S 0.0376(2) 0.0522(4) 0.0502(2) -0.0059(3) -0.00499(19) 0.0057(2)
S5 S 0.0431(3) 0.0567(4) 0.0444(2) 0.0128(3) 0.00240(18) -0.0070(2)
S6 S 0.0374(2) 0.0526(4) 0.0501(2) 0.0059(3) -0.00472(18) -0.0057(2)
S7 S 0.0421(3) 0.0680(5) 0.0491(3) -0.0161(3) 0.0042(2) 0.0000(3)
S8 S 0.0420(3) 0.0673(4) 0.0490(2) 0.0160(3) 0.0043(2) 0.0006(3)
S9 S 0.0385(2) 0.0616(4) 0.0583(3) -0.0106(3) -0.0077(2) 0.0174(3)
S10 S 0.0382(2) 0.0613(4) 0.0583(3) 0.0104(3) -0.0076(2) -0.0165(3)
S11 S 0.0640(4) 0.0756(6) 0.0566(3) -0.0159(4) -0.0107(3) 0.0287(4)
S12 S 0.0629(4) 0.0759(6) 0.0564(3) 0.0163(5) -0.0100(3) -0.0279(4)
S13 S 0.0645(5) 0.0717(7) 0.0899(7) 0.0021(5) -0.0347(5) -0.0156(6)
S14 S 0.0657(5) 0.0723(6) 0.0890(6) -0.0017(5) -0.0343(5) 0.0156(5)
S15 S 0.0381(4) 0.1075(11) 0.1448(14) -0.0194(6) -0.0124(5) 0.0176(10)
S16 S 0.0385(3) 0.1070(10) 0.1420(12) 0.0194(5) -0.0132(5) -0.0184(9)
N1 N 0.079(3) 0.090(3) 0.088(3) 0.008(2) -0.005(2) -0.007(2)
C2 C 0.0520(15) 0.081(3) 0.0698(18) -0.0037(18) 0.0046(13) -0.0147(18)
C3 C 0.0531(16) 0.070(2) 0.0679(17) -0.0028(18) 0.0043(13) 0.0050(16)
N4 N 0.073(3) 0.087(3) 0.093(3) -0.015(2) -0.003(2) 0.003(2)
C5 C 0.077(2) 0.071(2) 0.0645(16) 0.0021(19) -0.0043(14) 0.0107(17)
N5 N 0.077(2) 0.071(2) 0.0645(16) 0.0021(19) -0.0043(14) 0.0107(17)
C6 C 0.077(2) 0.073(3) 0.0644(16) 0.001(2) -0.0076(15) -0.0109(16)
N6 N 0.077(2) 0.073(3) 0.0644(16) 0.001(2) -0.0076(15) -0.0109(16)
C7 C 0.0352(8) 0.0471(12) 0.0407(7) 0.0035(9) 0.0000(6) 0.0017(8)
C8 C 0.0344(8) 0.0479(13) 0.0420(8) -0.0051(10) 0.0003(6) -0.0025(8)
C9 C 0.0366(9) 0.0500(15) 0.0554(11) 0.0011(11) -0.0077(8) -0.0071(10)
C10 C 0.0346(8) 0.0486(13) 0.0413(8) -0.0038(9) -0.0009(6) 0.0066(8)
C11 C 0.0364(8) 0.0443(12) 0.0392(7) 0.0051(9) 0.0005(6) -0.0016(7)
C12 C 0.0358(8) 0.0465(13) 0.0405(7) 0.0047(10) -0.0014(6) -0.0065(8)
C13 C 0.0392(10) 0.0495(15) 0.0542(11) -0.0010(11) -0.0072(8) 0.0061(10)
C14 C 0.0413(9) 0.0514(14) 0.0398(8) -0.0062(10) 0.0000(7) 0.0079(9)
C15 C 0.0360(8) 0.0439(12) 0.0391(7) -0.0059(9) 0.0003(6) 0.0001(8)
C16 C 0.0412(9) 0.0523(14) 0.0403(7) 0.0062(11) -0.0008(7) -0.0089(8)
C17 C 0.0336(9) 0.0642(19) 0.0603(13) -0.0045(12) -0.0023(9) -0.0079(13)
C18 C 0.0328(9) 0.0615(17) 0.0611(12) 0.0060(11) -0.0023(8) 0.0068(12)
C19 C 0.0398(11) 0.076(2) 0.0635(14) -0.0018(15) -0.0010(10) -0.0167(15)
C20 C 0.0538(14) 0.084(2) 0.0479(11) 0.0055(16) 0.0000(10) 0.0104(13)
C21 C 0.0407(10) 0.074(2) 0.0613(13) 0.0084(13) 0.0005(9) 0.0170(13)
C22 C 0.075(3) 0.109(5) 0.121(5) 0.006(3) -0.052(3) -0.002(4)
C23 C 0.0516(13) 0.080(2) 0.0468(10) 0.0020(16) -0.0014(9) -0.0042(12)
C24 C 0.0494(18) 0.101(4) 0.173(7) 0.023(3) -0.027(3) -0.056(4)
C25 C 0.0487(17) 0.100(4) 0.167(6) -0.008(2) -0.018(3) 0.058(4)
C26 C 0.077(3) 0.102(4) 0.114(4) 0.001(3) -0.047(3) 0.015(3)

loop_
_atom_type_symbol
_atom_type_scat_dispersion_real
_atom_type_scat_dispersion_imag
_atom_type_scat_source
C 0.0029 0.0015 'International Tables Vol C tables 4.2.6.8 and 6.1.1.1'
H 0.0000 0.0000 'International Tables Vol C tables 4.2.6.8 and 6.1.1.1'
Ag -1.0103 1.0118 'International Tables Vol C tables 4.2.6.8 and 6.1.1.1'
N 0.0057 0.0030 'International Tables Vol C tables 4.2.6.8 and 6.1.1.1'
S 0.1153 0.1120 'International Tables Vol C tables 4.2.6.8 and 6.1.1.1'

loop_
_exptl_crystal_face_index_h
_exptl_crystal_face_index_k
_exptl_crystal_face_index_l
_exptl_crystal_face_perp_dist
? ? ? ?

loop_
_geom_angle_atom_site_label_1
_geom_angle_atom_site_label_2
_geom_angle_atom_site_label_3
_geom_angle_site_symmetry_1
_geom_angle_site_symmetry_2
_geom_angle_site_symmetry_3
_geom_angle
_geom_angle_publ_flag
C2 Ag1 C5 . . . 160.03(17) ?
C2 Ag1 N5 . . . 160.03(17) ?
C5 Ag1 N5 . . . 0.0(5) ?
C3 Ag2 C6 . . . 160.75(17) ?
C3 Ag2 N6 . . . 160.75(17) ?
C6 Ag2 N6 . . . 0.0(5) ?
C14 S1 C15 . . . 95.40(12) ?
C11 S2 C12 . . . 96.07(11) ?
C10 S3 C15 . . . 95.82(11) ?
C8 S4 C9 . . . 95.00(13) ?
C11 S5 C16 . . . 95.37(11) ?
C7 S6 C13 . . . 95.58(12) ?
C8 S7 C17 . . . 94.98(13) ?
C7 S8 C18 . . . 95.17(12) ?
C13 S13 C26 . . . 102.5(2) ?
C9 S14 C22 . . . 102.4(2) ?
C17 S15 C24 . . . 100.1(2) ?
Ag1 C2 N1 . . . 173.3(4) ?
Ag2 C3 N4 . . . 175.7(5) ?
Ag1 C5 C5 . . 2_765 173.5(4) ?
Ag1 C5 N5 . . . 0 ?
Ag1 C5 N5 . . 2_765 173.5(4) ?
C5 C5 N5 2_765 . . 0 ?
C5 C5 N5 2_765 . 2_765 0.0(5) ?
N5 C5 N5 . . 2_765 0 ?
Ag1 N5 C5 . . . 0 ?
Ag1 N5 C5 . . 2_765 173.5(4) ?
Ag1 N5 N5 . . 2_765 173.5(4) ?
C5 N5 C5 . . 2_765 0 ?
C5 N5 N5 . . 2_765 0 ?
C5 N5 N5 2_765 . 2_765 0.0(5) ?
Ag2 C6 C6 . . 2_576 173.7(4) ?
Ag2 C6 N6 . . . 0 ?
Ag2 C6 N6 . . 2_576 173.7(4) ?
C6 C6 N6 2_576 . . 0 ?
C6 C6 N6 2_576 . 2_576 0.0(5) ?
N6 C6 N6 . . 2_576 0 ?
Ag2 N6 C6 . . . 0 ?
Ag2 N6 C6 . . 2_576 173.7(4) ?
Ag2 N6 N6 . . 2_576 173.7(4) ?
C6 N6 C6 . . 2_576 0 ?
C6 N6 N6 . . 2_576 0 ?
C6 N6 N6 2_576 . 2_576 0.0(5) ?
S6 C7 S8 . . . 115.05(12) ?
S6 C7 C11 . . . 121.26(18) ?
S8 C7 C11 . . . 123.69(18) ?
S4 C8 S7 . . . 115.33(13) ?
S4 C8 C15 . . . 121.10(19) ?
S7 C8 C15 . . . 123.57(19) ?
S4 C9 S14 . . . 113.72(16) ?
S4 C9 C17 . . . 117.2(2) ?
S14 C9 C17 . . . 129.0(2) ?
S3 C10 S9 . . . 114.16(14) ?
S3 C10 C14 . . . 116.53(18) ?
S9 C10 C14 . . . 129.30(18) ?
S2 C11 S5 . . . 114.93(12) ?
S2 C11 C7 . . . 121.07(18) ?
S5 C11 C7 . . . 123.99(18) ?
S2 C12 S10 . . . 114.44(14) ?
S2 C12 C16 . . . 116.37(18) ?
S10 C12 C16 . . . 129.18(18) ?
S6 C13 S13 . . . 114.21(16) ?
S6 C13 C18 . . . 116.5(2) ?
S13 C13 C18 . . . 129.3(2) ?
S1 C14 S11 . . . 114.96(15) ?
S1 C14 C10 . . . 117.09(17) ?
S11 C14 C10 . . . 127.95(19) ?
S1 C15 S3 . . . 115.15(12) ?
S1 C15 C8 . . . 123.81(19) ?
S3 C15 C8 . . . 121.02(18) ?
S5 C16 S12 . . . 114.82(15) ?
S5 C16 C12 . . . 117.26(17) ?
S12 C16 C12 . . . 127.92(19) ?
S7 C17 S15 . . . 115.0(2) ?
S7 C17 C9 . . . 117.0(2) ?
S15 C17 C9 . . . 128.0(2) ?
S8 C18 S16 . . . 115.48(18) ?
S8 C18 C13 . . . 117.18(19) ?
S16 C18 C13 . . . 127.3(2) ?
C23 C19 H1c19 . . . 109.47 ?
C23 C19 H2c19 . . . 109.47 ?
H1c19 C19 H2c19 . . . 105 ?
C21 C20 H1c20 . . . 109.47 ?
C21 C20 H2c20 . . . 109.47 ?
H1c20 C20 H2c20 . . . 103.12 ?
C20 C21 H1c21 . . . 109.47 ?
C20 C21 H2c21 . . . 109.47 ?
H1c21 C21 H2c21 . . . 105.05 ?
S14 C22 C24 . . . 115.0(5) ?
S14 C22 H1c22 . . . 109.47 ?
S14 C22 H2c22 . . . 109.47 ?
C24 C22 H1c22 . . . 109.47 ?
C24 C22 H2c22 . . . 109.47 ?
H1c22 C22 H2c22 . . . 103.31 ?
C19 C23 H1c23 . . . 109.47 ?
C19 C23 H2c23 . . . 109.47 ?
H1c23 C23 H2c23 . . . 102.92 ?
S15 C24 C22 . . . 114.9(4) ?
S15 C24 H1c24 . . . 109.47 ?
S15 C24 H2c24 . . . 109.47 ?
C22 C24 H1c24 . . . 109.47 ?
C22 C24 H2c24 . . . 109.47 ?
H1c24 C24 H2c24 . . . 103.45 ?
C26 C25 H1c25 . . . 109.47 ?
C26 C25 H2c25 . . . 109.47 ?
H1c25 C25 H2c25 . . . 104.85 ?
S13 C26 C25 . . . 113.7(4) ?
S13 C26 H1c26 . . . 109.47 ?
S13 C26 H2c26 . . . 109.47 ?
C25 C26 H1c26 . . . 109.47 ?
C25 C26 H2c26 . . . 109.47 ?
H1c26 C26 H2c26 . . . 104.93 ?

loop_
_geom_bond_atom_site_label_1
_geom_bond_atom_site_label_2
_geom_bond_site_symmetry_1
_geom_bond_site_symmetry_2
_geom_bond_distance
_geom_bond_publ_flag
Ag1 C2 . . 2.024(4) ?
Ag1 C5 . . 2.076(4) ?
Ag1 N5 . . 2.076(4) ?
Ag2 C3 . . 2.101(5) ?
Ag2 C6 . . 2.076(4) ?
Ag2 N6 . . 2.076(4) ?
S1 C14 . . 1.748(3) ?
S1 C15 . . 1.736(2) ?
S2 C11 . . 1.734(2) ?
S2 C12 . . 1.741(2) ?
S3 C10 . . 1.745(2) ?
S3 C15 . . 1.734(2) ?
S4 C8 . . 1.744(3) ?
S4 C9 . . 1.745(3) ?
S5 C11 . . 1.738(2) ?
S5 C16 . . 1.747(3) ?
S6 C7 . . 1.744(2) ?
S6 C13 . . 1.744(3) ?
S7 C8 . . 1.731(3) ?
S7 C17 . . 1.757(3) ?
S8 C7 . . 1.736(2) ?
S8 C18 . . 1.751(3) ?
S9 C10 . . 1.751(2) ?
S10 C12 . . 1.746(2) ?
S11 C14 . . 1.739(3) ?
S12 C16 . . 1.743(3) ?
S13 C13 . . 1.728(3) ?
S13 C26 . . 1.783(6) ?
S14 C9 . . 1.738(3) ?
S14 C22 . . 1.775(6) ?
S15 C17 . . 1.736(3) ?
S15 C24 . . 1.789(7) ?
S16 C18 . . 1.738(3) ?
N1 C2 . . 1.131(6) ?
C3 N4 . . 0.961(7) ?
C5 C5 . 2_765 1.138(6) ?
C5 N5 . . 0 ?
C5 N5 . 2_765 1.138(6) ?
N5 N5 . 2_765 1.138(6) ?
C6 C6 . 2_576 1.140(6) ?
C6 N6 . . 0 ?
C6 N6 . 2_576 1.140(6) ?
N6 N6 . 2_576 1.140(6) ?
C7 C11 . . 1.362(3) ?
C8 C15 . . 1.371(3) ?
C9 C17 . . 1.340(4) ?
C10 C14 . . 1.354(4) ?
C12 C16 . . 1.354(4) ?
C13 C18 . . 1.358(4) ?
C19 C23 . . 1.502(5) ?
C19 H1c19 . . 0.96 ?
C19 H2c19 . . 0.96 ?
C20 C21 . . 1.503(4) ?
C20 H1c20 . . 0.96 ?
C20 H2c20 . . 0.96 ?
C21 H1c21 . . 0.96 ?
C21 H2c21 . . 0.96 ?
C22 C24 . . 1.498(10) ?
C22 H1c22 . . 0.96 ?
C22 H2c22 . . 0.96 ?
C23 H1c23 . . 0.96 ?
C23 H2c23 . . 0.96 ?
C24 H1c24 . . 0.96 ?
C24 H2c24 . . 0.96 ?
C25 C26 . . 1.517(9) ?
C25 H1c25 . . 0.96 ?
C25 H2c25 . . 0.96 ?
C26 H1c26 . . 0.96 ?
C26 H2c26 . . 0.96 ?

loop_
_restr_angle_atom_site_label_1
_restr_angle_site_symmetry_1
_restr_angle_atom_site_label_2
_restr_angle_site_symmetry_2
_restr_angle_atom_site_label_3
_restr_angle_site_symmetry_3
_restr_angle_target
_restr_angle_target_weight_param
? ? ? ? ? ? ? ?

loop_
_restr_distance_atom_site_label_1
_restr_distance_site_symmetry_1
_restr_distance_atom_site_label_2
_restr_distance_site_symmetry_2
_restr_distance_target
_restr_distance_target_weight_param
N4 . C3 . 1.15 0.001
N1 . C2 . 1.15 0.001

loop_
_restr_equal_angle_atom_site_label_1
_restr_equal_angle_site_symmetry_1
_restr_equal_angle_atom_site_label_2
_restr_equal_angle_site_symmetry_2
_restr_equal_angle_atom_site_label_3
_restr_equal_angle_site_symmetry_3
_restr_equal_angle_class_class_id
_restr_equal_angle_class_target_weight_param
? ? ? ? ? ? ? ?

loop_
_restr_equal_distance_atom_site_label_1
_restr_equal_distance_site_symmetry_1
_restr_equal_distance_atom_site_label_2
_restr_equal_distance_site_symmetry_2
_restr_equal_distance_class_class_id
_restr_equal_distance_class_target_weight_param
? ? ? ? ? ?

loop_
_restr_equal_torsion_atom_site_label_1
_restr_equal_torsion_site_symmetry_1
_restr_equal_torsion_atom_site_label_2
_restr_equal_torsion_site_symmetry_2
_restr_equal_torsion_atom_site_label_3
_restr_equal_torsion_site_symmetry_3
_restr_equal_torsion_atom_site_label_4
_restr_equal_torsion_site_symmetry_4
_restr_equal_torsion_class_class_id
_restr_equal_torsion_class_target_weight_param
? ? ? ? ? ? ? ? ? ?

loop_
_restr_torsion_atom_site_label_1
_restr_torsion_site_symmetry_1
_restr_torsion_atom_site_label_2
_restr_torsion_site_symmetry_2
_restr_torsion_atom_site_label_3
_restr_torsion_site_symmetry_3
_restr_torsion_atom_site_label_4
_restr_torsion_site_symmetry_4
_restr_torsion_angle_target
_restr_torsion_weight_param
? ? ? ? ? ? ? ? ? ?

loop_
_twin_individual_id
_twin_individual_mass_fraction_refined
_twin_individual_twin_matrix_11
_twin_individual_twin_matrix_12
_twin_individual_twin_matrix_13
_twin_individual_twin_matrix_21
_twin_individual_twin_matrix_22
_twin_individual_twin_matrix_23
_twin_individual_twin_matrix_31
_twin_individual_twin_matrix_32
_twin_individual_twin_matrix_33
? ? ? ? ? ? ? ? ? ? ?

loop_
_jana_atom_site_adp_c_label
_jana_atom_site_adp_c_type_symbol
_jana_atom_site_adp_c_111
_jana_atom_site_adp_c_112
_jana_atom_site_adp_c_113
_jana_atom_site_adp_c_122
_jana_atom_site_adp_c_123
_jana_atom_site_adp_c_133
_jana_atom_site_adp_c_222
_jana_atom_site_adp_c_223
_jana_atom_site_adp_c_233
_jana_atom_site_adp_c_333
? ? ? ? ? ? ? ? ? ? ? ?

loop_
_jana_atom_site_adp_d_label
_jana_atom_site_adp_d_type_symbol
_jana_atom_site_adp_d_1111
_jana_atom_site_adp_d_1112
_jana_atom_site_adp_d_1113
_jana_atom_site_adp_d_1122
_jana_atom_site_adp_d_1123
_jana_atom_site_adp_d_1133
_jana_atom_site_adp_d_1222
_jana_atom_site_adp_d_1223
_jana_atom_site_adp_d_1233
_jana_atom_site_adp_d_1333
_jana_atom_site_adp_d_2222
_jana_atom_site_adp_d_2223
_jana_atom_site_adp_d_2233
_jana_atom_site_adp_d_2333
_jana_atom_site_adp_d_3333
? ? ? ? ? ? ? ? ? ? ? ? ? ? ? ? ?

loop_
_jana_atom_site_adp_e_label
_jana_atom_site_adp_e_type_symbol
_jana_atom_site_adp_e_11111
_jana_atom_site_adp_e_11112
_jana_atom_site_adp_e_11113
_jana_atom_site_adp_e_11122
_jana_atom_site_adp_e_11123
_jana_atom_site_adp_e_11133
_jana_atom_site_adp_e_11222
_jana_atom_site_adp_e_11223
_jana_atom_site_adp_e_11233
_jana_atom_site_adp_e_11333
_jana_atom_site_adp_e_12222
_jana_atom_site_adp_e_12223
_jana_atom_site_adp_e_12233
_jana_atom_site_adp_e_12333
_jana_atom_site_adp_e_13333
_jana_atom_site_adp_e_22222
_jana_atom_site_adp_e_22223
_jana_atom_site_adp_e_22233
_jana_atom_site_adp_e_22333
_jana_atom_site_adp_e_23333
_jana_atom_site_adp_e_33333
? ? ? ? ? ? ? ? ? ? ? ? ? ? ? ? ? ? ? ? ? ? ?

loop_
_jana_atom_site_adp_f_label
_jana_atom_site_adp_f_type_symbol
_jana_atom_site_adp_f_111111
_jana_atom_site_adp_f_111112
_jana_atom_site_adp_f_111113
_jana_atom_site_adp_f_111122
_jana_atom_site_adp_f_111123
_jana_atom_site_adp_f_111133
_jana_atom_site_adp_f_111222
_jana_atom_site_adp_f_111223
_jana_atom_site_adp_f_111233
_jana_atom_site_adp_f_111333
_jana_atom_site_adp_f_112222
_jana_atom_site_adp_f_112223
_jana_atom_site_adp_f_112233
_jana_atom_site_adp_f_112333
_jana_atom_site_adp_f_113333
_jana_atom_site_adp_f_122222
_jana_atom_site_adp_f_122223
_jana_atom_site_adp_f_122233
_jana_atom_site_adp_f_122333
_jana_atom_site_adp_f_123333
_jana_atom_site_adp_f_133333
_jana_atom_site_adp_f_222222
_jana_atom_site_adp_f_222223
_jana_atom_site_adp_f_222233
_jana_atom_site_adp_f_222333
_jana_atom_site_adp_f_223333
_jana_atom_site_adp_f_233333
_jana_atom_site_adp_f_333333
? ? ? ? ? ? ? ? ? ? ? ? ? ? ? ? ? ? ? ? ? ? ? ? ? ? ? ? ? ?

_cod_database_fobs_code 2108624
